data_7007814
loop_
_publ_author_name
'Brown, Michael D.'
'Levason, William'
'Reid, Gillian'
'Webster, Michael'

_publ_section_title
;
 Preparation and coordinating properties of {CH2(o-C6H4CH2SbMe2)}2, a
 novel wide-angle cis-chelating distibine.
;
_journal_issue 47
_journal_name_full 'Dalton transactions (Cambridge, England : 2003)'
_journal_page_first 5648
_journal_page_last 5654
_journal_paper_doi 10.1039/b610808c
_journal_year 2006
_chemical_formula_moiety 'C23 H37 I Pt Sb2'
_chemical_formula_sum 'C23 H37 I Pt Sb2'
_chemical_formula_weight 879.02
_chemical_name_common
;Iodotrimethyl(1,2-bis(2-
dimethylstibinomethylphenyl)ethane)platinum(IV)
;
_chemical_name_systematic
;
Iodotrimethyl(1,2-bis(2-dimethylstibinomethylphenyl)ethane)platinum(IV)
;
_space_group_IT_number 14
_symmetry_cell_setting monoclinic
_symmetry_Int_Tables_number 14
_symmetry_space_group_name_Hall '-P 2yn'
_symmetry_space_group_name_H-M 'P 1 21/n 1'
_atom_sites_solution_hydrogens geom
_atom_sites_solution_primary direct
_atom_sites_solution_secondary difmap
_audit_creation_date 2005-07-03
_audit_creation_method 'SHELXL-97 + hand edit'
_cell_angle_alpha 90.00
_cell_angle_beta 91.307(6)
_cell_angle_gamma 90.00
_cell_formula_units_Z 4
_cell_length_a 12.2870(15)
_cell_length_b 12.7061(10)
_cell_length_c 16.623(2)
_cell_measurement_reflns_used 6118
_cell_measurement_temperature 120(2)
_cell_measurement_theta_max 27.48
_cell_measurement_theta_min 2.91
_cell_volume 2594.5(5)
_computing_structure_refinement 'SHELXL-97 (Sheldrick, 1997)'
_computing_structure_solution 'SHELXS-97 (Sheldrick, 1997)'
_diffrn_ambient_temperature 120(2)
_diffrn_measured_fraction_theta_full 0.996
_diffrn_measured_fraction_theta_max 0.996
_diffrn_measurement_device_type 'area detector, Nonius Kappa ccd'
_diffrn_measurement_method '\f and \w scans'
_diffrn_radiation_monochromator graphite
_diffrn_radiation_source 'Nonius rotating anode'
_diffrn_radiation_type MoK\a
_diffrn_radiation_wavelength 0.71073
_diffrn_reflns_av_R_equivalents 0.0342
_diffrn_reflns_av_sigmaI/netI 0.0336
_diffrn_reflns_limit_h_max 15
_diffrn_reflns_limit_h_min -15
_diffrn_reflns_limit_k_max 15
_diffrn_reflns_limit_k_min -16
_diffrn_reflns_limit_l_max 21
_diffrn_reflns_limit_l_min -18
_diffrn_reflns_number 29152
_diffrn_reflns_theta_full 27.50
_diffrn_reflns_theta_max 27.50
_diffrn_reflns_theta_min 3.34
_diffrn_standards_decay_% 0
_diffrn_standards_number 0
_exptl_absorpt_coefficient_mu 8.643
_exptl_absorpt_correction_T_max 1.0000
_exptl_absorpt_correction_T_min 0.6784
_exptl_absorpt_correction_type multi-scan
_exptl_absorpt_process_details 'G.M. Sheldrick, (2003). SADABS. Version 2.10. Bruker AXS Inc.'
_exptl_crystal_colour yellow
_exptl_crystal_density_diffrn 2.250
_exptl_crystal_density_method 'not measured'
_exptl_crystal_description block
_exptl_crystal_F_000 1632
_exptl_crystal_size_max 0.22
_exptl_crystal_size_mid 0.20
_exptl_crystal_size_min 0.18
_refine_diff_density_max 0.866
_refine_diff_density_min -1.844
_refine_diff_density_rms 0.164
_refine_ls_extinction_method none
_refine_ls_goodness_of_fit_ref 1.122
_refine_ls_hydrogen_treatment noref
_refine_ls_matrix_type full
_refine_ls_number_parameters 245
_refine_ls_number_reflns 5928
_refine_ls_number_restraints 0
_refine_ls_restrained_S_all 1.122
_refine_ls_R_factor_all 0.0362
_refine_ls_R_factor_gt 0.0291
_refine_ls_shift/su_max 0.000
_refine_ls_shift/su_mean 0.000
_refine_ls_structure_factor_coef Fsqd
_refine_ls_weighting_details 'w=1/[\s^2^(Fo^2^)+(0.0222P)^2^+7.7700P] where P=(Fo^2^+2Fc^2^)/3'
_refine_ls_weighting_scheme calc
_refine_ls_wR_factor_gt 0.0620
_refine_ls_wR_factor_ref 0.0641
_reflns_number_gt 5300
_reflns_number_total 5928
_reflns_threshold_expression I>2sigma(I)
_cod_data_source_file b610808c.txt
_cod_data_source_block 05mdb010
_cod_original_sg_symbol_H-M 'P 21/n'
_cod_database_code 7007814

loop_
_symmetry_equiv_pos_as_xyz
'x, y, z'
'-x+1/2, y+1/2, -z+1/2'
'-x, -y, -z'
'x-1/2, -y-1/2, z-1/2'

loop_
_atom_site_label
_atom_site_type_symbol
_atom_site_fract_x
_atom_site_fract_y
_atom_site_fract_z
_atom_site_U_iso_or_equiv
_atom_site_adp_type
_atom_site_occupancy
_atom_site_symmetry_multiplicity
_atom_site_calc_flag
_atom_site_refinement_flags
_atom_site_disorder_assembly
_atom_site_disorder_group
Pt1 Pt 0.215470(15) 0.152155(13) 0.061602(11) 0.02080(6) Uani 1 1 d . . .
Sb1 Sb 0.26655(2) 0.34137(2) 0.114861(18) 0.01804(8) Uani 1 1 d . . .
Sb2 Sb 0.14656(2) 0.21341(2) -0.081707(19) 0.01903(8) Uani 1 1 d . . .
I1 I 0.01084(3) 0.18176(3) 0.12247(2) 0.02696(12) Uani 0.8939(13) 1 d P . .
I1A I 0.3946(2) 0.1212(2) 0.01601(16) 0.0522(9) Uani 0.1061(13) 1 d P . .
C21A C 0.01084(3) 0.18176(3) 0.12247(2) 0.02696(12) Uani 0.1061(13) 1 d P . .
C21 C 0.3946(2) 0.1212(2) 0.01601(16) 0.0522(9) Uani 0.8939(13) 1 d P . .
C1 C 0.3378(5) 0.3395(4) 0.2328(3) 0.0325(12) Uani 1 1 d . . .
H1A H 0.3962 0.2870 0.2354 0.049 Uiso 1 1 calc R . .
H1B H 0.2821 0.3215 0.2718 0.049 Uiso 1 1 calc R . .
H1C H 0.3678 0.4091 0.2455 0.049 Uiso 1 1 calc R . .
C2 C 0.1465(4) 0.4595(4) 0.1297(3) 0.0283(11) Uani 1 1 d . . .
H2A H 0.1059 0.4695 0.0788 0.042 Uiso 1 1 calc R . .
H2B H 0.1819 0.5257 0.1455 0.042 Uiso 1 1 calc R . .
H2C H 0.0964 0.4378 0.1716 0.042 Uiso 1 1 calc R . .
C3 C 0.3942(4) 0.4288(4) 0.0560(3) 0.0245(10) Uani 1 1 d . . .
H3A H 0.4655 0.4072 0.0796 0.029 Uiso 1 1 calc R . .
H3B H 0.3937 0.4096 -0.0017 0.029 Uiso 1 1 calc R . .
C4 C 0.3836(3) 0.5465(4) 0.0631(3) 0.0213(10) Uani 1 1 d . . .
C5 C 0.4187(4) 0.5951(4) 0.1341(3) 0.0254(10) Uani 1 1 d . . .
H5 H 0.4503 0.5536 0.1761 0.031 Uiso 1 1 calc R . .
C6 C 0.4082(4) 0.7034(4) 0.1449(3) 0.0309(11) Uani 1 1 d . . .
H6 H 0.4334 0.7352 0.1936 0.037 Uiso 1 1 calc R . .
C7 C 0.3615(4) 0.7640(4) 0.0852(3) 0.0340(12) Uani 1 1 d . . .
H7 H 0.3528 0.8376 0.0927 0.041 Uiso 1 1 calc R . .
C8 C 0.3273(4) 0.7171(4) 0.0142(3) 0.0291(11) Uani 1 1 d . . .
H8 H 0.2948 0.7596 -0.0268 0.035 Uiso 1 1 calc R . .
C9 C 0.3387(4) 0.6094(4) 0.0007(3) 0.0246(10) Uani 1 1 d . . .
C10 C 0.3085(4) 0.5657(4) -0.0819(3) 0.0240(10) Uani 1 1 d . . .
H10A H 0.3627 0.5115 -0.0961 0.029 Uiso 1 1 calc R . .
H10B H 0.3136 0.6232 -0.1219 0.029 Uiso 1 1 calc R . .
C11 C 0.1943(4) 0.5168(4) -0.0891(3) 0.0242(10) Uani 1 1 d . . .
H11A H 0.1901 0.4553 -0.0527 0.029 Uiso 1 1 calc R . .
H11B H 0.1396 0.5690 -0.0721 0.029 Uiso 1 1 calc R . .
C12 C 0.1682(4) 0.4823(3) -0.1744(3) 0.0211(9) Uani 1 1 d . . .
C13 C 0.1112(4) 0.5502(4) -0.2262(3) 0.0243(10) Uani 1 1 d . . .
H13 H 0.0885 0.6167 -0.2066 0.029 Uiso 1 1 calc R . .
C14 C 0.0869(4) 0.5237(4) -0.3050(3) 0.0282(11) Uani 1 1 d . . .
H14 H 0.0471 0.5710 -0.3388 0.034 Uiso 1 1 calc R . .
C15 C 0.1210(4) 0.4270(4) -0.3346(3) 0.0288(11) Uani 1 1 d . . .
H15 H 0.1044 0.4077 -0.3887 0.035 Uiso 1 1 calc R . .
C16 C 0.1790(4) 0.3594(4) -0.2847(3) 0.0280(11) Uani 1 1 d . . .
H16 H 0.2030 0.2940 -0.3055 0.034 Uiso 1 1 calc R . .
C17 C 0.2036(4) 0.3846(3) -0.2047(3) 0.0214(9) Uani 1 1 d . . .
C18 C 0.2601(4) 0.3061(4) -0.1517(3) 0.0230(10) Uani 1 1 d . . .
H18A H 0.3110 0.3434 -0.1145 0.028 Uiso 1 1 calc R . .
H18B H 0.3034 0.2581 -0.1853 0.028 Uiso 1 1 calc R . .
C19 C -0.0002(4) 0.3016(4) -0.0934(3) 0.0282(11) Uani 1 1 d . . .
H19A H 0.0022 0.3609 -0.0557 0.042 Uiso 1 1 calc R . .
H19B H -0.0622 0.2563 -0.0813 0.042 Uiso 1 1 calc R . .
H19C H -0.0082 0.3282 -0.1485 0.042 Uiso 1 1 calc R . .
C20 C 0.1132(4) 0.0959(4) -0.1696(3) 0.0269(10) Uani 1 1 d . . .
H20A H 0.1748 0.0471 -0.1718 0.040 Uiso 1 1 calc R . .
H20B H 0.1018 0.1292 -0.2223 0.040 Uiso 1 1 calc R . .
H20C H 0.0474 0.0571 -0.1552 0.040 Uiso 1 1 calc R . .
C22 C 0.1748(5) -0.0033(4) 0.0294(3) 0.0350(12) Uani 1 1 d . . .
H22A H 0.1406 -0.0038 -0.0245 0.052 Uiso 1 1 calc R . .
H22B H 0.1238 -0.0320 0.0682 0.052 Uiso 1 1 calc R . .
H22C H 0.2408 -0.0464 0.0294 0.052 Uiso 1 1 calc R . .
C23 C 0.2768(5) 0.0904(4) 0.1713(3) 0.0366(13) Uani 1 1 d . . .
H23A H 0.3055 0.1479 0.2049 0.055 Uiso 1 1 calc R . .
H23B H 0.3352 0.0402 0.1605 0.055 Uiso 1 1 calc R . .
H23C H 0.2182 0.0545 0.1994 0.055 Uiso 1 1 calc R . .

loop_
_atom_site_aniso_label
_atom_site_aniso_U_11
_atom_site_aniso_U_22
_atom_site_aniso_U_33
_atom_site_aniso_U_23
_atom_site_aniso_U_13
_atom_site_aniso_U_12
Pt1 0.02886(10) 0.01609(9) 0.01741(10) 0.00067(6) -0.00052(7) 0.00113(7)
Sb1 0.01864(14) 0.01828(15) 0.01723(16) -0.00068(11) 0.00090(12) -0.00041(11)
Sb2 0.02101(14) 0.01663(14) 0.01937(16) 0.00076(11) -0.00137(12) 0.00140(11)
I1 0.02800(19) 0.02476(19) 0.0284(2) -0.00368(14) 0.00695(15) -0.00704(14)
I1A 0.0740(19) 0.0481(15) 0.0339(15) -0.0021(11) -0.0110(13) 0.0011(13)
C21A 0.02800(19) 0.02476(19) 0.0284(2) -0.00368(14) 0.00695(15) -0.00704(14)
C21 0.0740(19) 0.0481(15) 0.0339(15) -0.0021(11) -0.0110(13) 0.0011(13)
C1 0.045(3) 0.038(3) 0.014(3) 0.001(2) -0.006(2) -0.007(2)
C2 0.022(2) 0.026(2) 0.037(3) -0.003(2) 0.010(2) 0.0014(19)
C3 0.020(2) 0.022(2) 0.032(3) -0.001(2) 0.003(2) 0.0013(18)
C4 0.016(2) 0.023(2) 0.025(3) -0.0027(19) 0.0075(19) -0.0052(17)
C5 0.023(2) 0.033(3) 0.020(3) -0.001(2) 0.0022(19) -0.006(2)
C6 0.035(3) 0.031(3) 0.027(3) -0.007(2) 0.004(2) -0.011(2)
C7 0.045(3) 0.025(3) 0.032(3) -0.008(2) 0.009(3) -0.006(2)
C8 0.031(3) 0.025(2) 0.031(3) 0.002(2) 0.001(2) -0.003(2)
C9 0.024(2) 0.027(2) 0.022(3) -0.004(2) 0.0026(19) -0.0078(19)
C10 0.027(2) 0.024(2) 0.021(3) -0.0003(19) 0.004(2) -0.0068(19)
C11 0.024(2) 0.025(2) 0.024(3) 0.0002(19) 0.0015(19) 0.0003(19)
C12 0.024(2) 0.021(2) 0.018(2) -0.0010(18) 0.0028(19) -0.0025(18)
C13 0.022(2) 0.021(2) 0.030(3) 0.003(2) 0.005(2) 0.0028(18)
C14 0.027(2) 0.034(3) 0.024(3) 0.011(2) 0.000(2) 0.003(2)
C15 0.032(3) 0.037(3) 0.017(3) 0.001(2) -0.003(2) -0.007(2)
C16 0.032(3) 0.027(2) 0.025(3) -0.004(2) 0.007(2) -0.002(2)
C17 0.024(2) 0.019(2) 0.022(2) -0.0017(18) 0.0035(19) -0.0045(18)
C18 0.022(2) 0.020(2) 0.027(3) -0.0013(19) 0.0035(19) -0.0028(18)
C19 0.023(2) 0.025(2) 0.036(3) 0.003(2) -0.003(2) 0.0035(19)
C20 0.033(3) 0.021(2) 0.027(3) -0.001(2) -0.006(2) -0.001(2)
C22 0.052(3) 0.020(2) 0.033(3) 0.002(2) -0.003(3) -0.001(2)
C23 0.065(4) 0.022(2) 0.023(3) 0.006(2) -0.007(3) 0.005(2)

loop_
_atom_type_symbol
_atom_type_description
_atom_type_scat_dispersion_real
_atom_type_scat_dispersion_imag
_atom_type_scat_source
C C 0.0033 0.0016 'International Tables Vol C Tables 4.2.6.8 and 6.1.1.4'
H H 0.0000 0.0000 'International Tables Vol C Tables 4.2.6.8 and 6.1.1.4'
Sb Sb -0.5866 1.5461 'International Tables Vol C Tables 4.2.6.8 and 6.1.1.4'
I I -0.4742 1.8119 'International Tables Vol C Tables 4.2.6.8 and 6.1.1.4'
Pt Pt -1.7033 8.3905 'International Tables Vol C Tables 4.2.6.8 and 6.1.1.4'

loop_
_geom_angle_atom_site_label_1
_geom_angle_atom_site_label_2
_geom_angle_atom_site_label_3
_geom_angle
_geom_angle_site_symmetry_1
_geom_angle_site_symmetry_3
_geom_angle_publ_flag
C22 Pt1 C23 87.1(2) . . ?
C22 Pt1 I1A 88.86(17) . . ?
C23 Pt1 I1A 84.20(18) . . ?
C22 Pt1 Sb2 88.71(15) . . ?
C23 Pt1 Sb2 174.63(15) . . ?
I1A Pt1 Sb2 92.38(6) . . ?
C22 Pt1 Sb1 175.09(15) . . ?
C23 Pt1 Sb1 88.34(15) . . ?
I1A Pt1 Sb1 92.45(6) . . ?
Sb2 Pt1 Sb1 95.957(12) . . ?
C22 Pt1 I1 90.45(16) . . ?
C23 Pt1 I1 92.54(17) . . ?
I1A Pt1 I1 176.70(6) . . ?
Sb2 Pt1 I1 90.834(14) . . ?
Sb1 Pt1 I1 87.961(11) . . ?
C2 Sb1 C1 100.0(2) . . ?
C2 Sb1 C3 101.61(18) . . ?
C1 Sb1 C3 97.7(2) . . ?
C2 Sb1 Pt1 121.59(14) . . ?
C1 Sb1 Pt1 112.91(14) . . ?
C3 Sb1 Pt1 118.97(13) . . ?
C20 Sb2 C19 99.07(19) . . ?
C20 Sb2 C18 97.39(19) . . ?
C19 Sb2 C18 102.58(18) . . ?
C20 Sb2 Pt1 117.95(13) . . ?
C19 Sb2 Pt1 119.57(15) . . ?
C18 Sb2 Pt1 116.53(13) . . ?
Sb1 C1 H1A 109.5 . . ?
Sb1 C1 H1B 109.5 . . ?
H1A C1 H1B 109.5 . . ?
Sb1 C1 H1C 109.5 . . ?
H1A C1 H1C 109.5 . . ?
H1B C1 H1C 109.5 . . ?
Sb1 C2 H2A 109.5 . . ?
Sb1 C2 H2B 109.5 . . ?
H2A C2 H2B 109.5 . . ?
Sb1 C2 H2C 109.5 . . ?
H2A C2 H2C 109.5 . . ?
H2B C2 H2C 109.5 . . ?
C4 C3 Sb1 114.1(3) . . ?
C4 C3 H3A 108.7 . . ?
Sb1 C3 H3A 108.7 . . ?
C4 C3 H3B 108.7 . . ?
Sb1 C3 H3B 108.7 . . ?
H3A C3 H3B 107.6 . . ?
C5 C4 C9 118.7(4) . . ?
C5 C4 C3 118.7(4) . . ?
C9 C4 C3 122.6(4) . . ?
C4 C5 C6 121.3(5) . . ?
C4 C5 H5 119.4 . . ?
C6 C5 H5 119.4 . . ?
C7 C6 C5 120.0(5) . . ?
C7 C6 H6 120.0 . . ?
C5 C6 H6 120.0 . . ?
C6 C7 C8 119.4(5) . . ?
C6 C7 H7 120.3 . . ?
C8 C7 H7 120.3 . . ?
C7 C8 C9 122.1(5) . . ?
C7 C8 H8 119.0 . . ?
C9 C8 H8 119.0 . . ?
C8 C9 C4 118.5(4) . . ?
C8 C9 C10 118.7(4) . . ?
C4 C9 C10 122.7(4) . . ?
C9 C10 C11 114.9(4) . . ?
C9 C10 H10A 108.5 . . ?
C11 C10 H10A 108.5 . . ?
C9 C10 H10B 108.5 . . ?
C11 C10 H10B 108.5 . . ?
H10A C10 H10B 107.5 . . ?
C12 C11 C10 111.3(4) . . ?
C12 C11 H11A 109.4 . . ?
C10 C11 H11A 109.4 . . ?
C12 C11 H11B 109.4 . . ?
C10 C11 H11B 109.4 . . ?
H11A C11 H11B 108.0 . . ?
C13 C12 C17 118.5(4) . . ?
C13 C12 C11 119.5(4) . . ?
C17 C12 C11 122.0(4) . . ?
C14 C13 C12 122.0(4) . . ?
C14 C13 H13 119.0 . . ?
C12 C13 H13 119.0 . . ?
C13 C14 C15 119.4(4) . . ?
C13 C14 H14 120.3 . . ?
C15 C14 H14 120.3 . . ?
C16 C15 C14 119.5(5) . . ?
C16 C15 H15 120.2 . . ?
C14 C15 H15 120.2 . . ?
C15 C16 C17 121.8(5) . . ?
C15 C16 H16 119.1 . . ?
C17 C16 H16 119.1 . . ?
C16 C17 C12 118.7(4) . . ?
C16 C17 C18 119.8(4) . . ?
C12 C17 C18 121.4(4) . . ?
C17 C18 Sb2 112.4(3) . . ?
C17 C18 H18A 109.1 . . ?
Sb2 C18 H18A 109.1 . . ?
C17 C18 H18B 109.1 . . ?
Sb2 C18 H18B 109.1 . . ?
H18A C18 H18B 107.9 . . ?
Sb2 C19 H19A 109.5 . . ?
Sb2 C19 H19B 109.5 . . ?
H19A C19 H19B 109.5 . . ?
Sb2 C19 H19C 109.5 . . ?
H19A C19 H19C 109.5 . . ?
H19B C19 H19C 109.5 . . ?
Sb2 C20 H20A 109.5 . . ?
Sb2 C20 H20B 109.5 . . ?
H20A C20 H20B 109.5 . . ?
Sb2 C20 H20C 109.5 . . ?
H20A C20 H20C 109.5 . . ?
H20B C20 H20C 109.5 . . ?
Pt1 C22 H22A 109.5 . . ?
Pt1 C22 H22B 109.5 . . ?
H22A C22 H22B 109.5 . . ?
Pt1 C22 H22C 109.5 . . ?
H22A C22 H22C 109.5 . . ?
H22B C22 H22C 109.5 . . ?
Pt1 C23 H23A 109.5 . . ?
Pt1 C23 H23B 109.5 . . ?
H23A C23 H23B 109.5 . . ?
Pt1 C23 H23C 109.5 . . ?
H23A C23 H23C 109.5 . . ?
H23B C23 H23C 109.5 . . ?

loop_
_geom_bond_atom_site_label_1
_geom_bond_atom_site_label_2
_geom_bond_distance
_geom_bond_site_symmetry_2
_geom_bond_publ_flag
Pt1 C22 2.103(5) . ?
Pt1 C23 2.108(5) . ?
Pt1 I1A 2.377(3) . ?
Pt1 Sb2 2.6279(4) . ?
Pt1 Sb1 2.6329(4) . ?
Pt1 I1 2.7573(5) . ?
Sb1 C2 2.122(4) . ?
Sb1 C1 2.128(5) . ?
Sb1 C3 2.173(4) . ?
Sb2 C20 2.122(5) . ?
Sb2 C19 2.128(5) . ?
Sb2 C18 2.182(4) . ?
C1 H1A 0.9800 . ?
C1 H1B 0.9800 . ?
C1 H1C 0.9800 . ?
C2 H2A 0.9800 . ?
C2 H2B 0.9800 . ?
C2 H2C 0.9800 . ?
C3 C4 1.506(6) . ?
C3 H3A 0.9900 . ?
C3 H3B 0.9900 . ?
C4 C5 1.392(7) . ?
C4 C9 1.411(7) . ?
C5 C6 1.394(7) . ?
C5 H5 0.9500 . ?
C6 C7 1.371(8) . ?
C6 H6 0.9500 . ?
C7 C8 1.380(7) . ?
C7 H7 0.9500 . ?
C8 C9 1.394(7) . ?
C8 H8 0.9500 . ?
C9 C10 1.520(7) . ?
C10 C11 1.537(6) . ?
C10 H10A 0.9900 . ?
C10 H10B 0.9900 . ?
C11 C12 1.511(7) . ?
C11 H11A 0.9900 . ?
C11 H11B 0.9900 . ?
C12 C13 1.396(7) . ?
C12 C17 1.411(6) . ?
C13 C14 1.378(7) . ?
C13 H13 0.9500 . ?
C14 C15 1.391(7) . ?
C14 H14 0.9500 . ?
C15 C16 1.381(7) . ?
C15 H15 0.9500 . ?
C16 C17 1.394(7) . ?
C16 H16 0.9500 . ?
C17 C18 1.491(7) . ?
C18 H18A 0.9900 . ?
C18 H18B 0.9900 . ?
C19 H19A 0.9800 . ?
C19 H19B 0.9800 . ?
C19 H19C 0.9800 . ?
C20 H20A 0.9800 . ?
C20 H20B 0.9800 . ?
C20 H20C 0.9800 . ?
C22 H22A 0.9800 . ?
C22 H22B 0.9800 . ?
C22 H22C 0.9800 . ?
C23 H23A 0.9800 . ?
C23 H23B 0.9800 . ?
C23 H23C 0.9800 . ?

loop_
_geom_torsion_atom_site_label_1
_geom_torsion_atom_site_label_2
_geom_torsion_atom_site_label_3
_geom_torsion_atom_site_label_4
_geom_torsion
_geom_torsion_site_symmetry_1
_geom_torsion_site_symmetry_2
_geom_torsion_site_symmetry_3
_geom_torsion_site_symmetry_4
_geom_torsion_publ_flag
C9 C10 C11 C12 176.1(4) . . . . ?
